data_1545100
loop_
_publ_author_name
'J\;edrzkiewicz, Dawid'
'Adamus, Gra\.zyna'
'Kwiecie\'n, Micha\/l'
'John, \/Lukasz'
'Ejfler, Jolanta'

_publ_section_title
;
 Lactide as the Playmaker of the ROP Game: Theoretical and Experimental
 Investigation of Ring-Opening Polymerization of Lactide Initiated by
 Aminonaphtholate Zinc Complexes.
;
_journal_issue 3
_journal_name_full 'Inorganic chemistry'
_journal_page_first 1349
_journal_page_last 1365
_journal_paper_doi 10.1021/acs.inorgchem.6b02439
_journal_volume 56
_journal_year 2017
_chemical_formula_moiety 'C50 H58 N2 O4 Zn2'
_chemical_formula_sum 'C50 H58 N2 O4 Zn2'
_chemical_formula_weight 881.72
_space_group_crystal_system monoclinic
_space_group_IT_number 14
_space_group_name_Hall '-P 2ybc'
_space_group_name_H-M_alt 'P 1 21/c 1'
_symmetry_space_group_name_Hall '-P 2ybc'
_symmetry_space_group_name_H-M 'P 1 21/c 1'
_atom_sites_solution_hydrogens geom
_audit_creation_method SHELXL-2014/7
_cell_angle_alpha 90
_cell_angle_beta 101.38(3)
_cell_angle_gamma 90
_cell_formula_units_Z 2
_cell_length_a 11.954(3)
_cell_length_b 9.072(3)
_cell_length_c 19.907(2)
_cell_measurement_reflns_used 2940
_cell_measurement_temperature 100(2)
_cell_measurement_theta_max 27.1940
_cell_measurement_theta_min 3.1380
_cell_volume 2116.4(9)
_computing_cell_refinement
;
CrysAlisPro, Agilent Technologies,
Version 1.171.37.31 (release 14-01-2014 CrysAlis171 .NET)
(compiled Jan 14 2014,18:38:05)
;
_computing_data_collection
;
CrysAlisPro, Agilent Technologies,
Version 1.171.37.31 (release 14-01-2014 CrysAlis171 .NET)
(compiled Jan 14 2014,18:38:05)
;
_computing_data_reduction
;
CrysAlisPro, Agilent Technologies,
Version 1.171.37.31 (release 14-01-2014 CrysAlis171 .NET)
(compiled Jan 14 2014,18:38:05)
;
_computing_structure_refinement 'SHELXL-2014/7 (Sheldrick, 2014)'
_computing_structure_solution 'SHELXL-2013/1 (Sheldrick, 2013)'
_diffrn_ambient_temperature 100(2)
_diffrn_detector_area_resol_mean 10.3456
_diffrn_measured_fraction_theta_full 0.999
_diffrn_measured_fraction_theta_max 0.931
_diffrn_measurement_device_type 'Xcalibur, Ruby'
_diffrn_measurement_method '\w scans'
_diffrn_radiation_type MoK\a
_diffrn_radiation_wavelength 0.71073
_diffrn_reflns_av_R_equivalents 0.0405
_diffrn_reflns_av_unetI/netI 0.0761
_diffrn_reflns_Laue_measured_fraction_full 0.999
_diffrn_reflns_Laue_measured_fraction_max 0.931
_diffrn_reflns_limit_h_max 15
_diffrn_reflns_limit_h_min -12
_diffrn_reflns_limit_k_max 11
_diffrn_reflns_limit_k_min -8
_diffrn_reflns_limit_l_max 18
_diffrn_reflns_limit_l_min -26
_diffrn_reflns_number 9885
_diffrn_reflns_point_group_measured_fraction_full 0.999
_diffrn_reflns_point_group_measured_fraction_max 0.931
_diffrn_reflns_theta_full 26.000
_diffrn_reflns_theta_max 28.056
_diffrn_reflns_theta_min 2.839
_diffrn_source 'Enhance (Mo) X-ray Source'
_exptl_absorpt_coefficient_mu 1.181
_exptl_absorpt_correction_T_max 0.909
_exptl_absorpt_correction_T_min 0.727
_exptl_absorpt_correction_type analytical
_exptl_absorpt_process_details
;
CrysAlisPro, Agilent Technologies,
Version 1.171.37.31 (release 14-01-2014 CrysAlis171 .NET)
(compiled Jan 14 2014,18:38:05)
Analytical numeric absorption correction using a multifaceted crystal
            model based on expressions derived by R.C. Clark & J.S. Reid.
(Clark, R. C. & Reid, J. S. (1995). Acta Cryst. A51, 887-897)
Empirical absorption correction using spherical harmonics,
 implemented in SCALE3 ABSPACK scaling algorithm.
;
_exptl_crystal_colour colourless
_exptl_crystal_density_diffrn 1.384
_exptl_crystal_description block
_exptl_crystal_F_000 928
_exptl_crystal_size_max 0.360
_exptl_crystal_size_mid 0.160
_exptl_crystal_size_min 0.090
_refine_diff_density_max 0.425
_refine_diff_density_min -0.496
_refine_diff_density_rms 0.084
_refine_ls_extinction_method none
_refine_ls_goodness_of_fit_ref 1.024
_refine_ls_hydrogen_treatment constr
_refine_ls_matrix_type full
_refine_ls_number_parameters 309
_refine_ls_number_reflns 4772
_refine_ls_number_restraints 176
_refine_ls_restrained_S_all 1.007
_refine_ls_R_factor_all 0.0716
_refine_ls_R_factor_gt 0.0462
_refine_ls_shift/su_max 0.001
_refine_ls_shift/su_mean 0.000
_refine_ls_structure_factor_coef Fsqd
_refine_ls_weighting_details 'w=1/[\s^2^(Fo^2^)+(0.0283P)^2^+0.2816P] where P=(Fo^2^+2Fc^2^)/3'
_refine_ls_weighting_scheme calc
_refine_ls_wR_factor_gt 0.0791
_refine_ls_wR_factor_ref 0.0886
_reflns_Friedel_coverage 0.000
_reflns_number_gt 3550
_reflns_number_total 4772
_reflns_threshold_expression 'I > 2\s(I)'
_cod_data_source_file ic6b02439_si_002.cif
_cod_data_source_block '[(2-L)ZnOBn]2'
_cod_depositor_comments 'Adding full bibliography for 1545100--1545103.cif.'
_cod_database_code 1545100
_shelx_shelxl_version_number 2014/7
_shelx_space_group_comment
;
The symmetry employed for this shelxl refinement is uniquely defined
by the following loop, which should always be used as a source of
symmetry information in preference to the above space-group names.
They are only intended as comments.
;
_shelx_estimated_absorpt_t_min 0.676
_shelx_estimated_absorpt_t_max 0.901

loop_
_space_group_symop_operation_xyz
'x, y, z'
'-x, y+1/2, -z+1/2'
'-x, -y, -z'
'x, -y-1/2, z-1/2'

loop_
_atom_site_label
_atom_site_type_symbol
_atom_site_fract_x
_atom_site_fract_y
_atom_site_fract_z
_atom_site_U_iso_or_equiv
_atom_site_adp_type
_atom_site_occupancy
_atom_site_site_symmetry_order
_atom_site_calc_flag
_atom_site_refinement_flags_posn
_atom_site_refinement_flags_adp
_atom_site_refinement_flags_occupancy
_atom_site_disorder_assembly
_atom_site_disorder_group
Zn1 Zn 0.50480(2) 0.47900(3) 0.42800(2) 0.01584(10) Uani 1 1 d . U . . .
O1 O 0.40265(14) 0.57440(18) 0.35432(10) 0.0181(4) Uani 1 1 d . U . . .
O2 O 0.42812(14) 0.38846(19) 0.49676(10) 0.0182(4) Uani 1 1 d . U . . .
N1 N 0.60464(16) 0.3556(2) 0.37536(11) 0.0131(5) Uani 1 1 d . U . . .
C1 C 0.3768(2) 0.4990(3) 0.29606(14) 0.0160(6) Uani 1 1 d . U . . .
C2 C 0.4582(2) 0.4188(3) 0.26950(14) 0.0150(6) Uani 1 1 d . U . . .
C3 C 0.4254(2) 0.3373(3) 0.20881(15) 0.0190(6) Uani 1 1 d . U . . .
H3 H 0.4817 0.2830 0.1918 0.023 Uiso 1 1 calc R U . . .
C4 C 0.3155(2) 0.3337(3) 0.17360(15) 0.0223(6) Uani 1 1 d . U . . .
H4 H 0.2963 0.2778 0.1326 0.027 Uiso 1 1 calc R U . . .
C5 C 0.2302(2) 0.4130(3) 0.19815(16) 0.0213(6) Uani 1 1 d . U . . .
C6 C 0.1139(2) 0.4107(3) 0.16364(17) 0.0299(7) Uani 1 1 d . U . . .
H6 H 0.0924 0.3556 0.1225 0.036 Uiso 1 1 calc R U . . .
C7 C 0.0333(2) 0.4869(3) 0.18915(19) 0.0362(8) Uani 1 1 d . U . . .
H7 H -0.0440 0.4838 0.1657 0.043 Uiso 1 1 calc R U . . .
C8 C 0.0628(2) 0.5694(3) 0.24928(18) 0.0321(8) Uani 1 1 d . U . . .
H8 H 0.0056 0.6219 0.2664 0.038 Uiso 1 1 calc R U . . .
C9 C 0.1740(2) 0.5750(3) 0.28377(16) 0.0242(7) Uani 1 1 d . U . . .
H9 H 0.1934 0.6313 0.3247 0.029 Uiso 1 1 calc R U . . .
C10 C 0.2602(2) 0.4973(3) 0.25875(15) 0.0181(6) Uani 1 1 d . U . . .
C11 C 0.5816(2) 0.4208(3) 0.30499(14) 0.0164(6) Uani 1 1 d . U . . .
H11A H 0.6267 0.3662 0.2765 0.020 Uiso 1 1 calc R U . . .
H11B H 0.6086 0.5242 0.3081 0.020 Uiso 1 1 calc R U . . .
C12 C 0.5688(2) 0.1977(3) 0.37026(14) 0.0162(6) Uani 1 1 d . U . . .
H12A H 0.5770 0.1559 0.4164 0.024 Uiso 1 1 calc R U . . .
H12B H 0.6170 0.1428 0.3445 0.024 Uiso 1 1 calc R U . . .
H12C H 0.4890 0.1907 0.3466 0.024 Uiso 1 1 calc R U . . .
C13 C 0.7297(2) 0.3724(3) 0.40797(14) 0.0168(6) Uani 1 1 d . U . . .
H13 H 0.7450 0.4805 0.4138 0.020 Uiso 1 1 calc R U . . .
C14 C 0.7552(2) 0.3048(3) 0.47919(15) 0.0216(6) Uani 1 1 d . U . . .
H14A H 0.7415 0.1972 0.4755 0.026 Uiso 1 1 calc R U . . .
H14B H 0.7025 0.3469 0.5068 0.026 Uiso 1 1 calc R U . . .
C15 C 0.8783(2) 0.3331(3) 0.51561(16) 0.0284(7) Uani 1 1 d . U . . .
H15A H 0.8902 0.4403 0.5232 0.034 Uiso 1 1 calc R U . . .
H15B H 0.8927 0.2839 0.5609 0.034 Uiso 1 1 calc R U . . .
C16 C 0.9619(2) 0.2749(3) 0.47314(17) 0.0323(8) Uani 1 1 d . U . . .
H16A H 1.0408 0.3001 0.4960 0.039 Uiso 1 1 calc R U . . .
H16B H 0.9558 0.1662 0.4699 0.039 Uiso 1 1 calc R U . . .
C17 C 0.9367(2) 0.3413(3) 0.40147(17) 0.0294(7) Uani 1 1 d . U . . .
H17A H 0.9892 0.2984 0.3740 0.035 Uiso 1 1 calc R U . . .
H17B H 0.9502 0.4490 0.4046 0.035 Uiso 1 1 calc R U . . .
C18 C 0.8136(2) 0.3121(3) 0.36556(15) 0.0217(6) Uani 1 1 d . U . . .
H18A H 0.8018 0.2047 0.3588 0.026 Uiso 1 1 calc R U . . .
H18B H 0.7990 0.3596 0.3199 0.026 Uiso 1 1 calc R U . . .
C19 C 0.3133(3) 0.3332(4) 0.4769(2) 0.0209(9) Uani 0.845(7) 1 d . U P A 1
H19A H 0.2643 0.4103 0.4510 0.025 Uiso 0.845(7) 1 calc R U P A 1
H19B H 0.2829 0.3103 0.5186 0.025 Uiso 0.845(7) 1 calc R U P A 1
C20 C 0.3086(4) 0.1976(5) 0.4337(2) 0.0136(10) Uani 0.845(7) 1 d . U P A 1
C21 C 0.2567(3) 0.1978(5) 0.3645(2) 0.0189(9) Uani 0.845(7) 1 d . U P A 1
H21 H 0.2197 0.2844 0.3445 0.023 Uiso 0.845(7) 1 calc R U P A 1
C22 C 0.2587(3) 0.0723(6) 0.3246(2) 0.0238(11) Uani 0.845(7) 1 d . U P A 1
H22 H 0.2236 0.0738 0.2775 0.029 Uiso 0.845(7) 1 calc R U P A 1
C23 C 0.3112(4) -0.0536(5) 0.3534(3) 0.0245(11) Uani 0.845(7) 1 d . U P A 1
H23 H 0.3124 -0.1391 0.3260 0.029 Uiso 0.845(7) 1 calc R U P A 1
C24 C 0.3621(4) -0.0566(4) 0.4217(3) 0.0259(10) Uani 0.845(7) 1 d . U P A 1
H24 H 0.3982 -0.1440 0.4413 0.031 Uiso 0.845(7) 1 calc R U P A 1
C25 C 0.3607(4) 0.0676(5) 0.4617(2) 0.0204(10) Uani 0.845(7) 1 d . U P A 1
H25 H 0.3956 0.0646 0.5089 0.024 Uiso 0.845(7) 1 calc R U P A 1
C19A C 0.352(2) 0.282(2) 0.5071(12) 0.027(3) Uani 0.155(7) 1 d . U P A 2
H19C H 0.2806 0.3288 0.5146 0.032 Uiso 0.155(7) 1 calc R U P A 2
H19D H 0.3844 0.2238 0.5485 0.032 Uiso 0.155(7) 1 calc R U P A 2
C20A C 0.325(2) 0.179(3) 0.4447(9) 0.016(4) Uani 0.155(7) 1 d G U P A 2
C25A C 0.359(2) 0.032(3) 0.4472(10) 0.020(4) Uani 0.155(7) 1 d G U P A 2
H25A H 0.4012 -0.0081 0.4885 0.024 Uiso 0.155(7) 1 calc R U P A 2
C24A C 0.330(2) -0.0563(16) 0.3894(13) 0.023(4) Uani 0.155(7) 1 d G U P A 2
H24A H 0.3525 -0.1567 0.3911 0.028 Uiso 0.155(7) 1 calc R U P A 2
C23A C 0.2672(19) 0.002(2) 0.3289(9) 0.024(3) Uani 0.155(7) 1 d G U P A 2
H23A H 0.2474 -0.0581 0.2894 0.029 Uiso 0.155(7) 1 calc R U P A 2
C22A C 0.2337(13) 0.149(2) 0.3264(8) 0.021(3) Uani 0.155(7) 1 d G U P A 2
H22A H 0.1910 0.1893 0.2851 0.025 Uiso 0.155(7) 1 calc R U P A 2
C21A C 0.2626(18) 0.2376(17) 0.3843(12) 0.0189(9) Uani 0.155(7) 1 d G U P A 2
H21A H 0.2397 0.3380 0.3826 0.023 Uiso 0.155(7) 1 calc R U P A 2

loop_
_atom_site_aniso_label
_atom_site_aniso_U_11
_atom_site_aniso_U_22
_atom_site_aniso_U_33
_atom_site_aniso_U_23
_atom_site_aniso_U_13
_atom_site_aniso_U_12
Zn1 0.02035(17) 0.01480(16) 0.01295(17) -0.00142(14) 0.00471(12) -0.00045(14)
O1 0.0244(10) 0.0161(9) 0.0141(11) -0.0014(8) 0.0042(8) 0.0047(8)
O2 0.0205(9) 0.0166(9) 0.0183(11) -0.0055(8) 0.0056(8) -0.0089(8)
N1 0.0142(11) 0.0121(11) 0.0133(12) 0.0008(9) 0.0033(9) -0.0009(9)
C1 0.0220(13) 0.0129(13) 0.0136(14) 0.0044(11) 0.0045(11) -0.0024(11)
C2 0.0186(13) 0.0120(12) 0.0145(15) 0.0036(11) 0.0038(11) 0.0004(11)
C3 0.0248(14) 0.0145(13) 0.0181(16) 0.0003(12) 0.0050(12) 0.0040(12)
C4 0.0292(15) 0.0154(14) 0.0190(17) -0.0045(12) -0.0031(12) -0.0001(12)
C5 0.0232(14) 0.0141(13) 0.0246(18) 0.0033(12) 0.0001(12) -0.0024(12)
C6 0.0241(16) 0.0245(16) 0.037(2) -0.0007(14) -0.0039(14) -0.0047(13)
C7 0.0190(15) 0.0344(18) 0.052(2) 0.0013(17) -0.0017(15) -0.0014(14)
C8 0.0218(15) 0.0331(18) 0.044(2) 0.0054(16) 0.0117(15) 0.0049(14)
C9 0.0243(15) 0.0212(15) 0.0293(19) 0.0051(13) 0.0107(13) 0.0021(12)
C10 0.0203(13) 0.0135(14) 0.0216(16) 0.0070(12) 0.0065(11) 0.0014(11)
C11 0.0195(13) 0.0160(13) 0.0146(15) 0.0016(11) 0.0055(11) 0.0000(11)
C12 0.0159(13) 0.0118(13) 0.0205(16) 0.0000(11) 0.0028(11) -0.0006(11)
C13 0.0153(13) 0.0180(13) 0.0170(16) -0.0016(12) 0.0027(11) -0.0029(11)
C14 0.0216(14) 0.0224(15) 0.0191(17) 0.0013(13) 0.0000(12) -0.0015(12)
C15 0.0242(15) 0.0343(17) 0.0226(18) -0.0023(14) -0.0054(13) -0.0009(13)
C16 0.0161(14) 0.0376(18) 0.039(2) -0.0013(16) -0.0048(14) -0.0016(14)
C17 0.0196(15) 0.0356(18) 0.033(2) -0.0065(15) 0.0049(14) -0.0055(13)
C18 0.0179(14) 0.0278(15) 0.0196(17) -0.0024(13) 0.0039(12) 0.0000(12)
C19 0.0194(18) 0.0186(19) 0.025(2) -0.0070(16) 0.0061(16) -0.0043(15)
C20 0.010(2) 0.0135(17) 0.018(2) 0.0005(16) 0.0072(17) -0.0044(15)
C21 0.0145(15) 0.023(2) 0.021(3) 0.0019(17) 0.0077(17) -0.0030(16)
C22 0.0154(18) 0.038(3) 0.020(2) -0.0093(19) 0.0063(15) -0.006(2)
C23 0.024(2) 0.023(2) 0.031(3) -0.013(2) 0.014(2) -0.0102(17)
C24 0.035(2) 0.0154(19) 0.033(3) 0.0019(19) 0.019(2) -0.0042(16)
C25 0.0238(19) 0.020(2) 0.018(2) 0.0018(16) 0.0047(17) -0.0010(17)
C19A 0.034(7) 0.025(6) 0.022(6) -0.002(5) 0.008(5) -0.007(5)
C20A 0.012(7) 0.017(6) 0.015(6) -0.002(5) -0.003(5) 0.000(5)
C25A 0.024(7) 0.016(6) 0.019(6) 0.002(5) 0.002(6) 0.000(6)
C24A 0.033(7) 0.013(5) 0.026(7) -0.007(6) 0.012(7) -0.003(5)
C23A 0.021(6) 0.030(6) 0.023(6) -0.012(6) 0.010(5) -0.006(6)
C22A 0.017(6) 0.030(6) 0.017(6) -0.004(5) 0.008(5) -0.001(6)
C21A 0.0145(15) 0.023(2) 0.021(3) 0.0019(17) 0.0077(17) -0.0030(16)

loop_
_atom_type_symbol
_atom_type_description
_atom_type_scat_dispersion_real
_atom_type_scat_dispersion_imag
_atom_type_scat_source
C C 0.0033 0.0016 'International Tables Vol C Tables 4.2.6.8 and 6.1.1.4'
H H 0.0000 0.0000 'International Tables Vol C Tables 4.2.6.8 and 6.1.1.4'
N N 0.0061 0.0033 'International Tables Vol C Tables 4.2.6.8 and 6.1.1.4'
O O 0.0106 0.0060 'International Tables Vol C Tables 4.2.6.8 and 6.1.1.4'
Zn Zn 0.2839 1.4301 'International Tables Vol C Tables 4.2.6.8 and 6.1.1.4'

loop_
_geom_angle_atom_site_label_1
_geom_angle_atom_site_label_2
_geom_angle_atom_site_label_3
_geom_angle
_geom_angle_site_symmetry_1
_geom_angle_site_symmetry_3
O1 Zn1 O2 114.15(8) . 3_666
O1 Zn1 O2 113.93(7) . .
O2 Zn1 O2 84.34(7) 3_666 .
O1 Zn1 N1 101.59(8) . .
O2 Zn1 N1 121.91(8) 3_666 .
O2 Zn1 N1 121.39(8) . .
O1 Zn1 Zn1 123.34(6) . 3_666
O2 Zn1 Zn1 42.25(5) 3_666 3_666
O2 Zn1 Zn1 42.09(5) . 3_666
N1 Zn1 Zn1 135.07(6) . 3_666
C1 O1 Zn1 115.98(15) . .
C19A O2 Zn1 120.1(9) . 3_666
C19 O2 Zn1 130.18(17) . 3_666
C19A O2 Zn1 144.2(9) . .
C19 O2 Zn1 120.2(2) . .
Zn1 O2 Zn1 95.66(7) 3_666 .
C12 N1 C11 108.6(2) . .
C12 N1 C13 111.76(19) . .
C11 N1 C13 110.21(19) . .
C12 N1 Zn1 111.59(14) . .
C11 N1 Zn1 104.03(14) . .
C13 N1 Zn1 110.38(15) . .
O1 C1 C2 122.5(2) . .
O1 C1 C10 119.3(2) . .
C2 C1 C10 118.2(2) . .
C1 C2 C3 120.1(2) . .
C1 C2 C11 120.4(2) . .
C3 C2 C11 119.5(2) . .
C4 C3 C2 122.2(3) . .
C4 C3 H3 118.9 . .
C2 C3 H3 118.9 . .
C3 C4 C5 119.9(3) . .
C3 C4 H4 120.1 . .
C5 C4 H4 120.1 . .
C4 C5 C10 119.5(2) . .
C4 C5 C6 121.9(3) . .
C10 C5 C6 118.6(3) . .
C7 C6 C5 120.5(3) . .
C7 C6 H6 119.7 . .
C5 C6 H6 119.7 . .
C6 C7 C8 120.9(3) . .
C6 C7 H7 119.6 . .
C8 C7 H7 119.6 . .
C9 C8 C7 120.3(3) . .
C9 C8 H8 119.8 . .
C7 C8 H8 119.8 . .
C8 C9 C10 120.4(3) . .
C8 C9 H9 119.8 . .
C10 C9 H9 119.8 . .
C5 C10 C9 119.3(3) . .
C5 C10 C1 120.1(2) . .
C9 C10 C1 120.6(3) . .
N1 C11 C2 114.7(2) . .
N1 C11 H11A 108.6 . .
C2 C11 H11A 108.6 . .
N1 C11 H11B 108.6 . .
C2 C11 H11B 108.6 . .
H11A C11 H11B 107.6 . .
N1 C12 H12A 109.5 . .
N1 C12 H12B 109.5 . .
H12A C12 H12B 109.5 . .
N1 C12 H12C 109.5 . .
H12A C12 H12C 109.5 . .
H12B C12 H12C 109.5 . .
N1 C13 C14 111.0(2) . .
N1 C13 C18 115.2(2) . .
C14 C13 C18 109.7(2) . .
N1 C13 H13 106.8 . .
C14 C13 H13 106.8 . .
C18 C13 H13 106.8 . .
C13 C14 C15 111.8(2) . .
C13 C14 H14A 109.3 . .
C15 C14 H14A 109.3 . .
C13 C14 H14B 109.3 . .
C15 C14 H14B 109.3 . .
H14A C14 H14B 107.9 . .
C16 C15 C14 110.7(2) . .
C16 C15 H15A 109.5 . .
C14 C15 H15A 109.5 . .
C16 C15 H15B 109.5 . .
C14 C15 H15B 109.5 . .
H15A C15 H15B 108.1 . .
C17 C16 C15 110.6(2) . .
C17 C16 H16A 109.5 . .
C15 C16 H16A 109.5 . .
C17 C16 H16B 109.5 . .
C15 C16 H16B 109.5 . .
H16A C16 H16B 108.1 . .
C16 C17 C18 111.4(2) . .
C16 C17 H17A 109.4 . .
C18 C17 H17A 109.4 . .
C16 C17 H17B 109.4 . .
C18 C17 H17B 109.4 . .
H17A C17 H17B 108.0 . .
C17 C18 C13 110.8(2) . .
C17 C18 H18A 109.5 . .
C13 C18 H18A 109.5 . .
C17 C18 H18B 109.5 . .
C13 C18 H18B 109.5 . .
H18A C18 H18B 108.1 . .
O2 C19 C20 111.7(3) . .
O2 C19 H19A 109.3 . .
C20 C19 H19A 109.3 . .
O2 C19 H19B 109.3 . .
C20 C19 H19B 109.3 . .
H19A C19 H19B 107.9 . .
C21 C20 C25 118.2(3) . .
C21 C20 C19 121.7(3) . .
C25 C20 C19 120.1(4) . .
C22 C21 C20 120.6(3) . .
C22 C21 H21 119.7 . .
C20 C21 H21 119.7 . .
C23 C22 C21 120.1(4) . .
C23 C22 H22 120.0 . .
C21 C22 H22 120.0 . .
C22 C23 C24 120.3(4) . .
C22 C23 H23 119.8 . .
C24 C23 H23 119.8 . .
C23 C24 C25 120.1(4) . .
C23 C24 H24 120.0 . .
C25 C24 H24 120.0 . .
C24 C25 C20 120.8(4) . .
C24 C25 H25 119.6 . .
C20 C25 H25 119.6 . .
O2 C19A C20A 110.3(18) . .
O2 C19A H19C 109.6 . .
C20A C19A H19C 109.6 . .
O2 C19A H19D 109.6 . .
C20A C19A H19D 109.6 . .
H19C C19A H19D 108.1 . .
C25A C20A C21A 120.0 . .
C25A C20A C19A 122.7(19) . .
C21A C20A C19A 117.2(19) . .
C24A C25A C20A 120.0 . .
C24A C25A H25A 120.0 . .
C20A C25A H25A 120.0 . .
C25A C24A C23A 120.0 . .
C25A C24A H24A 120.0 . .
C23A C24A H24A 120.0 . .
C22A C23A C24A 120.0 . .
C22A C23A H23A 120.0 . .
C24A C23A H23A 120.0 . .
C23A C22A C21A 120.0 . .
C23A C22A H22A 120.0 . .
C21A C22A H22A 120.0 . .
C22A C21A C20A 120.0 . .
C22A C21A H21A 120.0 . .
C20A C21A H21A 120.0 . .

loop_
_geom_bond_atom_site_label_1
_geom_bond_atom_site_label_2
_geom_bond_distance
_geom_bond_site_symmetry_2
Zn1 O1 1.9195(19) .
Zn1 O2 1.9643(18) 3_666
Zn1 O2 1.9707(18) .
Zn1 N1 2.066(2) .
Zn1 Zn1 2.9164(7) 3_666
O1 C1 1.329(3) .
O2 C19A 1.373(19) .
O2 C19 1.441(4) .
O2 Zn1 1.9643(18) 3_666
N1 C12 1.493(3) .
N1 C11 1.495(3) .
N1 C13 1.516(3) .
C1 C2 1.400(3) .
C1 C10 1.444(4) .
C2 C3 1.405(4) .
C2 C11 1.505(3) .
C3 C4 1.361(4) .
C3 H3 0.9500 .
C4 C5 1.412(4) .
C4 H4 0.9500 .
C5 C10 1.413(4) .
C5 C6 1.424(4) .
C6 C7 1.363(4) .
C6 H6 0.9500 .
C7 C8 1.397(4) .
C7 H7 0.9500 .
C8 C9 1.371(4) .
C8 H8 0.9500 .
C9 C10 1.418(4) .
C9 H9 0.9500 .
C11 H11A 0.9900 .
C11 H11B 0.9900 .
C12 H12A 0.9800 .
C12 H12B 0.9800 .
C12 H12C 0.9800 .
C13 C14 1.519(4) .
C13 C18 1.534(3) .
C13 H13 1.0000 .
C14 C15 1.529(4) .
C14 H14A 0.9900 .
C14 H14B 0.9900 .
C15 C16 1.525(4) .
C15 H15A 0.9900 .
C15 H15B 0.9900 .
C16 C17 1.523(4) .
C16 H16A 0.9900 .
C16 H16B 0.9900 .
C17 C18 1.526(4) .
C17 H17A 0.9900 .
C17 H17B 0.9900 .
C18 H18A 0.9900 .
C18 H18B 0.9900 .
C19 C20 1.496(5) .
C19 H19A 0.9900 .
C19 H19B 0.9900 .
C20 C21 1.394(5) .
C20 C25 1.397(5) .
C21 C22 1.391(5) .
C21 H21 0.9500 .
C22 C23 1.373(6) .
C22 H22 0.9500 .
C23 C24 1.376(5) .
C23 H23 0.9500 .
C24 C25 1.383(5) .
C24 H24 0.9500 .
C25 H25 0.9500 .
C19A C20A 1.53(2) .
C19A H19C 0.9900 .
C19A H19D 0.9900 .
C20A C25A 1.3900 .
C20A C21A 1.3900 .
C25A C24A 1.3900 .
C25A H25A 0.9500 .
C24A C23A 1.3900 .
C24A H24A 0.9500 .
C23A C22A 1.3900 .
C23A H23A 0.9500 .
C22A C21A 1.3900 .
C22A H22A 0.9500 .
C21A H21A 0.9500 .

loop_
_geom_torsion_atom_site_label_1
_geom_torsion_atom_site_label_2
_geom_torsion_atom_site_label_3
_geom_torsion_atom_site_label_4
_geom_torsion
_geom_torsion_site_symmetry_1
Zn1 O1 C1 C2 -41.7(3) .
Zn1 O1 C1 C10 137.47(19) .
O1 C1 C2 C3 178.0(2) .
C10 C1 C2 C3 -1.2(4) .
O1 C1 C2 C11 -2.9(4) .
C10 C1 C2 C11 177.9(2) .
C1 C2 C3 C4 0.5(4) .
C11 C2 C3 C4 -178.6(2) .
C2 C3 C4 C5 -0.3(4) .
C3 C4 C5 C10 0.8(4) .
C3 C4 C5 C6 -179.0(3) .
C4 C5 C6 C7 179.1(3) .
C10 C5 C6 C7 -0.8(4) .
C5 C6 C7 C8 0.4(5) .
C6 C7 C8 C9 0.0(5) .
C7 C8 C9 C10 0.1(4) .
C4 C5 C10 C9 -179.0(2) .
C6 C5 C10 C9 0.8(4) .
C4 C5 C10 C1 -1.5(4) .
C6 C5 C10 C1 178.3(2) .
C8 C9 C10 C5 -0.5(4) .
C8 C9 C10 C1 -178.0(3) .
O1 C1 C10 C5 -177.5(2) .
C2 C1 C10 C5 1.7(4) .
O1 C1 C10 C9 0.0(4) .
C2 C1 C10 C9 179.2(2) .
C12 N1 C11 C2 61.0(3) .
C13 N1 C11 C2 -176.3(2) .
Zn1 N1 C11 C2 -58.0(2) .
C1 C2 C11 N1 63.8(3) .
C3 C2 C11 N1 -117.1(3) .
C12 N1 C13 C14 -58.4(3) .
C11 N1 C13 C14 -179.2(2) .
Zn1 N1 C13 C14 66.4(2) .
C12 N1 C13 C18 67.0(3) .
C11 N1 C13 C18 -53.8(3) .
Zn1 N1 C13 C18 -168.13(18) .
N1 C13 C14 C15 -174.7(2) .
C18 C13 C14 C15 56.9(3) .
C13 C14 C15 C16 -56.7(3) .
C14 C15 C16 C17 55.5(3) .
C15 C16 C17 C18 -56.2(3) .
C16 C17 C18 C13 57.0(3) .
N1 C13 C18 C17 177.2(2) .
C14 C13 C18 C17 -56.7(3) .
Zn1 O2 C19 C20 -160.0(2) 3_666
Zn1 O2 C19 C20 70.2(4) .
O2 C19 C20 C21 -111.5(4) .
O2 C19 C20 C25 66.1(5) .
C25 C20 C21 C22 -0.9(5) .
C19 C20 C21 C22 176.6(4) .
C20 C21 C22 C23 0.5(5) .
C21 C22 C23 C24 0.0(6) .
C22 C23 C24 C25 -0.1(6) .
C23 C24 C25 C20 -0.4(6) .
C21 C20 C25 C24 0.9(5) .
C19 C20 C25 C24 -176.7(4) .
Zn1 O2 C19A C20A -171.8(13) 3_666
Zn1 O2 C19A C20A 11(3) .
O2 C19A C20A C25A 112.3(19) .
O2 C19A C20A C21A -69(2) .
C21A C20A C25A C24A 0.0 .
C19A C20A C25A C24A 179(2) .
C20A C25A C24A C23A 0.0 .
C25A C24A C23A C22A 0.0 .
C24A C23A C22A C21A 0.0 .
C23A C22A C21A C20A 0.0 .
C25A C20A C21A C22A 0.0 .
C19A C20A C21A C22A -179(2) .
